data_2019399
loop_
_publ_author_name
'Liu, Ming-Liang'
'Kong, Li-Hui'

_publ_section_title
;
 Two novel trimethylsulfonium salts with polymeric
 {[SbCl~4~]^{-^}}~<i>n~</i> or {[CdCl~3~]^{-^}}~<i>n~</i> anions
;
_journal_coeditor_code KU3119
_journal_issue 2
_journal_name_full 'Acta Crystallographica Section C'
_journal_page_first 169
_journal_page_last 172
_journal_paper_doi 10.1107/S2053229613034207
_journal_volume 70
_journal_year 2014
_chemical_formula_iupac '(C3 H9 S) [Cd Cl3]'
_chemical_formula_moiety 'C3 H9 S +, Cd Cl3 -'
_chemical_formula_sum 'C3 H9 Cd Cl3 S'
_chemical_formula_weight 295.91
_chemical_name_systematic
;
<i>catena</i>-Poly[trimethylsulfonium [cadmium(II)-tri-\m-chlorido]]
;
_space_group_IT_number 19
_symmetry_cell_setting orthorhombic
_symmetry_space_group_name_Hall 'P 2ac 2ab'
_symmetry_space_group_name_H-M 'P 21 21 21'
_atom_sites_solution_hydrogens geom
_atom_sites_solution_primary direct
_atom_sites_solution_secondary difmap
_audit_creation_method SHELXL97
_cell_angle_alpha 90.00
_cell_angle_beta 90.00
_cell_angle_gamma 90.00
_cell_formula_units_Z 4
_cell_length_a 6.7443(13)
_cell_length_b 9.0050(18)
_cell_length_c 15.224(3)
_cell_measurement_reflns_used 2108
_cell_measurement_temperature 293(2)
_cell_volume 924.6(3)
_computing_cell_refinement 'CrystalClear (Rigaku, 2005)'
_computing_data_collection 'CrystalClear (Rigaku, 2005)'
_computing_data_reduction 'CrystalClear (Rigaku, 2005)'
_computing_molecular_graphics
;
PLATON (Spek, 2009) and DIAMOND (Brandenburg & Putz, 2005)
;
_computing_publication_material 'SHELXTL (Sheldrick, 2008)'
_computing_structure_refinement 'SHELXL97 (Sheldrick, 2008)'
_computing_structure_solution 'SHELXS97 (Sheldrick, 2008)'
_diffrn_ambient_temperature 293(2)
_diffrn_measured_fraction_theta_full 0.997
_diffrn_measured_fraction_theta_max 0.997
_diffrn_measurement_device_type 'Rigaku Mercury2'
_diffrn_measurement_method 'CCD profile fitting'
_diffrn_radiation_monochromator graphite
_diffrn_radiation_source 'fine-focus sealed tube'
_diffrn_radiation_type MoK\a
_diffrn_radiation_wavelength 0.71073
_diffrn_reflns_av_R_equivalents 0.0378
_diffrn_reflns_av_sigmaI/netI 0.0306
_diffrn_reflns_limit_h_max 8
_diffrn_reflns_limit_h_min -8
_diffrn_reflns_limit_k_max 11
_diffrn_reflns_limit_k_min -11
_diffrn_reflns_limit_l_max 19
_diffrn_reflns_limit_l_min -19
_diffrn_reflns_number 8566
_diffrn_reflns_theta_full 27.47
_diffrn_reflns_theta_max 27.47
_diffrn_reflns_theta_min 3.30
_diffrn_standards_decay_% 0
_diffrn_standards_interval_count 180
_diffrn_standards_interval_time 9
_diffrn_standards_number 3
_exptl_absorpt_coefficient_mu 3.368
_exptl_absorpt_correction_T_max 0.513
_exptl_absorpt_correction_T_min 0.500
_exptl_absorpt_correction_type multi-scan
_exptl_absorpt_process_details '(CrystalClear; Rigaku, 2005)'
_exptl_crystal_colour colourless
_exptl_crystal_density_diffrn 2.126
_exptl_crystal_density_method 'not measured'
_exptl_crystal_description block
_exptl_crystal_F_000 568
_exptl_crystal_size_max 0.2
_exptl_crystal_size_mid 0.2
_exptl_crystal_size_min 0.2
_refine_diff_density_max 1.245
_refine_diff_density_min -0.789
_refine_ls_abs_structure_details 'Flack (1983), with 868 Friedel pairs'
_refine_ls_abs_structure_Flack -0.01(7)
_refine_ls_extinction_coef 0.0519(17)
_refine_ls_extinction_expression Fc^*^=kFc[1+0.001xFc^2^\l^3^/sin(2\q)]^-1/4^
_refine_ls_extinction_method 'SHELXTL (Sheldrick, 2008)'
_refine_ls_goodness_of_fit_ref 1.009
_refine_ls_hydrogen_treatment constr
_refine_ls_matrix_type full
_refine_ls_number_parameters 117
_refine_ls_number_reflns 2108
_refine_ls_number_restraints 198
_refine_ls_restrained_S_all 0.984
_refine_ls_R_factor_all 0.0313
_refine_ls_R_factor_gt 0.0293
_refine_ls_shift/su_max 0.001
_refine_ls_shift/su_mean 0.000
_refine_ls_structure_factor_coef Fsqd
_refine_ls_weighting_details 'calc w = 1/[\s^2^(Fo^2^)+(0.0410P)^2^+0.7500P] where P=(Fo^2^+2Fc^2^)/3'
_refine_ls_weighting_scheme calc
_refine_ls_wR_factor_gt 0.0754
_refine_ls_wR_factor_ref 0.0768
_reflns_number_gt 1990
_reflns_number_total 2108
_reflns_threshold_expression I>2\s(I)
_cod_data_source_file ku3119sup1.cif
_cod_data_source_block Cd
_cod_database_code 2019399
_cod_database_fobs_code 2019399

loop_
_symmetry_equiv_pos_as_xyz
'x, y, z'
'-x+1/2, -y, z+1/2'
'x+1/2, -y+1/2, -z'
'-x, y+1/2, -z+1/2'

loop_
_atom_site_type_symbol
_atom_site_label
_atom_site_fract_x
_atom_site_fract_y
_atom_site_fract_z
_atom_site_U_iso_or_equiv
_atom_site_adp_type
_atom_site_calc_flag
_atom_site_refinement_flags
_atom_site_occupancy
_atom_site_symmetry_multiplicity
_atom_site_disorder_assembly
_atom_site_disorder_group
S S1 0.8203(2) 0.27333(17) 0.30541(10) 0.0517(5) Uani d PDU 0.791(4) 1 A 1
C C1 0.8469(12) 0.0804(7) 0.2875(6) 0.076(2) Uani d PDU 0.791(4) 1 A 1
H H1A 0.7867 0.0542 0.2325 0.114 Uiso calc PR 0.791(4) 1 A 1
H H1B 0.7832 0.0269 0.3341 0.114 Uiso calc PR 0.791(4) 1 A 1
H H1C 0.9852 0.0553 0.2860 0.114 Uiso calc PR 0.791(4) 1 A 1
C C2 0.5610(9) 0.2890(11) 0.3144(8) 0.095(3) Uani d PDU 0.791(4) 1 A 1
H H2A 0.4991 0.2359 0.2671 0.142 Uiso calc PR 0.791(4) 1 A 1
H H2B 0.5238 0.3918 0.3116 0.142 Uiso calc PR 0.791(4) 1 A 1
H H2C 0.5186 0.2479 0.3695 0.142 Uiso calc PR 0.791(4) 1 A 1
C C3 0.8924(15) 0.2878(10) 0.4168(5) 0.102(3) Uani d PDU 0.791(4) 1 A 1
H H3A 0.8638 0.3859 0.4379 0.153 Uiso calc PR 0.791(4) 1 A 1
H H3B 1.0320 0.2689 0.4218 0.153 Uiso calc PR 0.791(4) 1 A 1
H H3C 0.8205 0.2163 0.4511 0.153 Uiso calc PR 0.791(4) 1 A 1
S S1B 0.7112(10) 0.2074(7) 0.3669(3) 0.0586(18) Uani d PDU 0.209(4) 1 A 2
C C1B 0.739(4) 0.070(3) 0.2850(18) 0.080(7) Uani d PDU 0.209(4) 1 A 2
H H1BA 0.6190 0.0132 0.2806 0.121 Uiso calc PR 0.209(4) 1 A 2
H H1BB 0.8469 0.0054 0.3003 0.121 Uiso calc PR 0.209(4) 1 A 2
H H1BC 0.7664 0.1168 0.2297 0.121 Uiso calc PR 0.209(4) 1 A 2
C C2B 0.608(5) 0.354(3) 0.305(2) 0.090(7) Uani d PDU 0.209(4) 1 A 2
H H2BA 0.6502 0.4476 0.3289 0.135 Uiso calc PR 0.209(4) 1 A 2
H H2BB 0.4663 0.3481 0.3064 0.135 Uiso calc PR 0.209(4) 1 A 2
H H2BC 0.6527 0.3468 0.2449 0.135 Uiso calc PR 0.209(4) 1 A 2
C C3B 0.960(2) 0.270(3) 0.377(2) 0.088(7) Uani d PDU 0.209(4) 1 A 2
H H3BA 0.9950 0.2767 0.4376 0.132 Uiso calc PR 0.209(4) 1 A 2
H H3BB 0.9729 0.3655 0.3496 0.132 Uiso calc PR 0.209(4) 1 A 2
H H3BC 1.0469 0.2005 0.3479 0.132 Uiso calc PR 0.209(4) 1 A 2
Cd Cd1 0.04558(4) 0.75139(4) 0.499184(19) 0.03614(13) Uani d . 1 1 . .
Cl Cl1 0.29509(18) 0.54036(11) 0.45567(8) 0.0485(3) Uani d . 1 1 . .
Cl Cl2 0.29369(17) 0.79899(13) 0.63156(6) 0.0461(3) Uani d . 1 1 . .
Cl Cl3 0.29817(19) 0.92520(12) 0.41299(7) 0.0495(3) Uani d . 1 1 . .

loop_
_atom_site_aniso_label
_atom_site_aniso_U_11
_atom_site_aniso_U_22
_atom_site_aniso_U_33
_atom_site_aniso_U_12
_atom_site_aniso_U_13
_atom_site_aniso_U_23
S1 0.0550(9) 0.0452(8) 0.0549(8) -0.0035(7) 0.0038(6) 0.0167(6)
C1 0.075(6) 0.062(5) 0.091(5) 0.020(4) 0.001(4) -0.023(4)
C2 0.072(6) 0.093(7) 0.120(7) 0.025(5) 0.000(5) -0.009(6)
C3 0.131(8) 0.081(6) 0.093(6) -0.031(6) -0.052(6) -0.005(5)
S1B 0.068(4) 0.067(4) 0.041(3) -0.006(3) 0.000(3) 0.000(2)
C1B 0.093(14) 0.056(11) 0.092(12) -0.015(12) -0.018(13) -0.032(10)
C2B 0.087(13) 0.082(14) 0.102(13) 0.001(13) -0.006(13) -0.002(13)
C3B 0.089(14) 0.079(13) 0.096(14) -0.013(12) -0.009(12) -0.016(13)
Cd1 0.02240(17) 0.04097(19) 0.04506(19) 0.00103(8) -0.00014(8) -0.00222(14)
Cl1 0.0332(5) 0.0379(5) 0.0743(7) 0.0032(5) -0.0062(6) -0.0155(5)
Cl2 0.0351(5) 0.0661(6) 0.0370(4) -0.0072(5) 0.0015(4) -0.0052(4)
Cl3 0.0352(5) 0.0546(6) 0.0589(6) 0.0047(5) 0.0032(5) 0.0200(5)

loop_
_atom_type_symbol
_atom_type_description
_atom_type_scat_dispersion_real
_atom_type_scat_dispersion_imag
_atom_type_scat_source
C C 0.0033 0.0016 'International Tables Vol C Tables 4.2.6.8 and 6.1.1.4'
H H 0.0000 0.0000 'International Tables Vol C Tables 4.2.6.8 and 6.1.1.4'
Cd Cd -0.8075 1.2024 'International Tables Vol C Tables 4.2.6.8 and 6.1.1.4'
Cl Cl 0.1484 0.1585 'International Tables Vol C Tables 4.2.6.8 and 6.1.1.4'
S S 0.1246 0.1234 'International Tables Vol C Tables 4.2.6.8 and 6.1.1.4'

loop_
_geom_angle_atom_site_label_1
_geom_angle_atom_site_label_2
_geom_angle_atom_site_label_3
_geom_angle_site_symmetry_1
_geom_angle_site_symmetry_3
_geom_angle
C2 S1 C1 . . 101.0(4)
C2 S1 C3 . . 101.1(4)
C1 S1 C3 . . 101.1(4)
C1B S1B C2B . . 100.8(7)
C1B S1B C3B . . 100.3(6)
C2B S1B C3B . . 100.3(6)
S1B C1B H1BA . . 109.5
S1B C1B H1BB . . 109.5
H1BA C1B H1BB . . 109.5
S1B C1B H1BC . . 109.5
H1BA C1B H1BC . . 109.5
H1BB C1B H1BC . . 109.5
S1B C2B H2BA . . 109.5
S1B C2B H2BB . . 109.5
H2BA C2B H2BB . . 109.5
S1B C2B H2BC . . 109.5
H2BA C2B H2BC . . 109.5
H2BB C2B H2BC . . 109.5
S1B C3B H3BA . . 109.5
S1B C3B H3BB . . 109.5
H3BA C3B H3BB . . 109.5
S1B C3B H3BC . . 109.5
H3BA C3B H3BC . . 109.5
H3BB C3B H3BC . . 109.5
Cl1 Cd1 Cl1 3_466 . 179.23(2)
Cl1 Cd1 Cl2 3_466 . 95.27(4)
Cl1 Cd1 Cl2 . . 84.51(4)
Cl1 Cd1 Cl2 3_466 3_466 84.62(4)
Cl1 Cd1 Cl2 . 3_466 95.58(4)
Cl2 Cd1 Cl2 . 3_466 179.06(3)
Cl1 Cd1 Cl3 3_466 . 96.98(4)
Cl1 Cd1 Cl3 . . 83.73(4)
Cl2 Cd1 Cl3 . . 82.86(4)
Cl2 Cd1 Cl3 3_466 . 98.07(4)
Cl1 Cd1 Cl3 3_466 3_466 83.77(4)
Cl1 Cd1 Cl3 . 3_466 95.51(4)
Cl2 Cd1 Cl3 . 3_466 96.32(4)
Cl2 Cd1 Cl3 3_466 3_466 82.74(4)
Cl3 Cd1 Cl3 . 3_466 178.93(4)
Cl1 Cd1 Cd1 3_466 3_466 50.03(3)
Cl1 Cd1 Cd1 . 3_466 129.64(3)
Cl2 Cd1 Cd1 . 3_466 128.76(3)
Cl2 Cd1 Cd1 3_466 3_466 50.55(2)
Cl3 Cd1 Cd1 . 3_466 130.43(3)
Cl3 Cd1 Cd1 3_466 3_466 50.63(3)
Cl1 Cd1 Cd1 3_466 3_566 130.48(3)
Cl1 Cd1 Cd1 . 3_566 49.84(3)
Cl2 Cd1 Cd1 . 3_566 50.60(2)
Cl2 Cd1 Cd1 3_466 3_566 130.08(3)
Cl3 Cd1 Cd1 . 3_566 50.77(3)
Cl3 Cd1 Cd1 3_466 3_566 128.17(3)
Cd1 Cd1 Cd1 3_466 3_566 178.80(2)
Cd1 Cl1 Cd1 3_566 . 80.13(3)
Cd1 Cl2 Cd1 . 3_566 78.85(3)
Cd1 Cl3 Cd1 . 3_566 78.60(3)

loop_
_geom_bond_atom_site_label_1
_geom_bond_atom_site_label_2
_geom_bond_site_symmetry_2
_geom_bond_distance
S1 C2 . 1.760(6)
S1 C1 . 1.768(6)
S1 C3 . 1.769(6)
C1 H1A . 0.9600
C1 H1B . 0.9600
C1 H1C . 0.9600
C2 H2A . 0.9600
C2 H2B . 0.9600
C2 H2C . 0.9600
C3 H3A . 0.9600
C3 H3B . 0.9600
C3 H3C . 0.9600
S1B C1B . 1.766(9)
S1B C2B . 1.769(9)
S1B C3B . 1.776(9)
C1B H1BA . 0.9600
C1B H1BB . 0.9600
C1B H1BC . 0.9600
C2B H2BA . 0.9600
C2B H2BB . 0.9600
C2B H2BC . 0.9600
C3B H3BA . 0.9600
C3B H3BB . 0.9600
C3B H3BC . 0.9600
Cd1 Cl1 3_466 2.6159(11)
Cd1 Cl1 . 2.6233(12)
Cd1 Cl2 . 2.6543(11)
Cd1 Cl2 3_466 2.6559(11)
Cd1 Cl3 . 2.6596(12)
Cd1 Cl3 3_466 2.6647(11)
Cd1 Cd1 3_466 3.3723(6)
Cd1 Cd1 3_566 3.3723(7)

loop_
_geom_hbond_atom_site_label_D
_geom_hbond_atom_site_label_H
_geom_hbond_atom_site_label_A
_geom_hbond_site_symmetry_A
_geom_hbond_distance_DH
_geom_hbond_distance_HA
_geom_hbond_distance_DA
_geom_hbond_angle_DHA
C3 H3C Cl1 3_556 0.96 2.72 3.596(10) 152.3
C3 H3B Cl1 1_655 0.96 3.06 3.592(9) 116.1

loop_
_geom_torsion_atom_site_label_1
_geom_torsion_atom_site_label_2
_geom_torsion_atom_site_label_3
_geom_torsion_atom_site_label_4
_geom_torsion_site_symmetry_1
_geom_torsion_site_symmetry_4
_geom_torsion
Cl1 Cd1 Cl1 Cd1 3_466 3_566 -115(3)
Cl2 Cd1 Cl1 Cd1 . 3_566 -41.12(3)
Cl2 Cd1 Cl1 Cd1 3_466 3_566 139.82(3)
Cl3 Cd1 Cl1 Cd1 . 3_566 42.28(4)
Cl3 Cd1 Cl1 Cd1 3_466 3_566 -136.97(4)
Cd1 Cd1 Cl1 Cd1 3_466 3_566 -178.60(3)
Cl1 Cd1 Cl2 Cd1 3_466 3_566 -140.17(3)
Cl1 Cd1 Cl2 Cd1 . 3_566 40.57(3)
Cl2 Cd1 Cl2 Cd1 3_466 3_566 136.2(18)
Cl3 Cd1 Cl2 Cd1 . 3_566 -43.77(3)
Cl3 Cd1 Cl2 Cd1 3_466 3_566 135.53(4)
Cd1 Cd1 Cl2 Cd1 3_466 3_566 178.70(3)
Cl1 Cd1 Cl3 Cd1 3_466 3_566 138.11(4)
Cl1 Cd1 Cl3 Cd1 . 3_566 -41.58(3)
Cl2 Cd1 Cl3 Cd1 . 3_566 43.64(3)
Cl2 Cd1 Cl3 Cd1 3_466 3_566 -136.36(3)
Cl3 Cd1 Cl3 Cd1 3_466 3_566 3.3(8)
Cd1 Cd1 Cl3 Cd1 3_466 3_566 179.87(3)
